data_7054472
loop_
_publ_author_name
'Goswami, Shyamaprosad'
'Chakraborty, Shampa'
'Adak, Monoj Kumar'
'Halder, Sandipan'
'Quah, Ching Kheng'
'Fun, Hoong-Kun'
'Pakhira, Bholanath'
'Sarkar, Sabyasachi'

_publ_section_title
;
 A highly selective ratiometric chemosensor for Ni2+in a quinoxaline
 matrix
;
_journal_issue 12
_journal_name_full 'New J. Chem.'
_journal_page_first 6230
_journal_paper_doi 10.1039/C4NJ01498G
_journal_volume 38
_journal_year 2014
_chemical_formula_moiety 'C9 H8 N4'
_chemical_formula_sum 'C9 H8 N4'
_chemical_formula_weight 172.19
_chemical_name_systematic
; 
 ? 
;
_space_group_IT_number 4
_symmetry_cell_setting monoclinic
_symmetry_space_group_name_Hall 'P 2yb'
_symmetry_space_group_name_H-M 'P 1 21 1'
_atom_sites_solution_hydrogens geom
_atom_sites_solution_primary direct
_atom_sites_solution_secondary difmap
_audit_creation_method SHELXL-97
_cell_angle_alpha 90.00
_cell_angle_beta 103.900(4)
_cell_angle_gamma 90.00
_cell_formula_units_Z 2
_cell_length_a 7.3136(13)
_cell_length_b 4.5404(8)
_cell_length_c 12.823(2)
_cell_measurement_reflns_used 1890
_cell_measurement_temperature 100
_cell_measurement_theta_max 27.35
_cell_measurement_theta_min 2.87
_cell_volume 413.34(12)
_computing_cell_refinement 'SAINT (Bruker, 2009)'
_computing_data_collection 'APEX2 (Bruker, 2009)'
_computing_data_reduction SAINT
_computing_molecular_graphics SHELXTL
_computing_publication_material 'SHELXTL and PLATON (Spek, 2009)'
_computing_structure_refinement SHELXTL
_computing_structure_solution 'SHELXTL (Sheldrick, 2008)'
_diffrn_ambient_temperature 100
_diffrn_measured_fraction_theta_full 0.997
_diffrn_measured_fraction_theta_max 0.997
_diffrn_measurement_device_type
;
Bruker SMART APEX II DUO CCD area-detector diffractometer 
;
_diffrn_measurement_method '\f and \w scans'
_diffrn_radiation_monochromator graphite
_diffrn_radiation_source 'fine-focus sealed tube'
_diffrn_radiation_type MoK\a
_diffrn_radiation_wavelength 0.71073
_diffrn_reflns_av_R_equivalents 0.0397
_diffrn_reflns_av_sigmaI/netI 0.0246
_diffrn_reflns_limit_h_max 9
_diffrn_reflns_limit_h_min -9
_diffrn_reflns_limit_k_max 5
_diffrn_reflns_limit_k_min -5
_diffrn_reflns_limit_l_max 16
_diffrn_reflns_limit_l_min -16
_diffrn_reflns_number 6873
_diffrn_reflns_theta_full 27.60
_diffrn_reflns_theta_max 27.60
_diffrn_reflns_theta_min 1.64
_diffrn_standards_number 0
_exptl_absorpt_coefficient_mu 0.090
_exptl_absorpt_correction_T_max 0.9955
_exptl_absorpt_correction_T_min 0.9370
_exptl_absorpt_correction_type multi-scan
_exptl_absorpt_process_details '(<i>SADABS</i>; Bruker, 2009)'
_exptl_crystal_colour yellow
_exptl_crystal_density_diffrn 1.384
_exptl_crystal_density_method 'not measured'
_exptl_crystal_description needle
_exptl_crystal_F_000 180
_exptl_crystal_size_max 0.729
_exptl_crystal_size_mid 0.102
_exptl_crystal_size_min 0.05
_refine_diff_density_max 0.236
_refine_diff_density_min -0.179
_refine_diff_density_rms 0.038
_refine_ls_abs_structure_details 'Flack H D (1983), Acta Cryst. A39, 876-881'
_refine_ls_extinction_method none
_refine_ls_goodness_of_fit_ref 1.101
_refine_ls_hydrogen_treatment mixed
_refine_ls_matrix_type full
_refine_ls_number_parameters 126
_refine_ls_number_reflns 1072
_refine_ls_number_restraints 1
_refine_ls_restrained_S_all 1.100
_refine_ls_R_factor_all 0.0374
_refine_ls_R_factor_gt 0.0331
_refine_ls_shift/su_max 0.001
_refine_ls_shift/su_mean 0.001
_refine_ls_structure_factor_coef Fsqd
_refine_ls_weighting_details 'calc w=1/[\s^2^(Fo^2^)+(0.0422P)^2^+0.0603P] where P=(Fo^2^+2Fc^2^)/3'
_refine_ls_weighting_scheme calc
_refine_ls_wR_factor_gt 0.0826
_refine_ls_wR_factor_ref 0.0849
_reflns_number_gt 978
_reflns_number_total 1072
_reflns_threshold_expression I>2\s(I)
_cod_data_source_file c4nj01498g2.cif
_cod_data_source_block mo_fs264_0m
_cod_depositor_comments
;
The following automatic conversions were performed:

'_symmetry_cell_setting' value 'Monoclinic' changed to 'monoclinic'
according to
/usr/data/users/saulius/crontab/automatic-downloads/rss-feeds/RSC/lib/dictionaries/cif_core.dic
dictionary named 'cif_core.dic' version 2.4.2 from 2011-04-26.

Automatic conversion script
Id: cif_fix_values 2827 2014-09-09 07:05:25Z andrius 

 Adding full bibliography for 7054472.cif.
;
_cod_original_cell_volume 413.35(13)
_cod_original_sg_symbol_H-M 'P 21'
_cod_database_code 7054472

loop_
_symmetry_equiv_pos_as_xyz
'x, y, z'
'-x, y+1/2, -z'

loop_
_atom_site_label
_atom_site_type_symbol
_atom_site_fract_x
_atom_site_fract_y
_atom_site_fract_z
_atom_site_U_iso_or_equiv
_atom_site_adp_type
_atom_site_occupancy
_atom_site_symmetry_multiplicity
_atom_site_calc_flag
_atom_site_refinement_flags
N1 N 0.09883(19) 0.5682(4) 0.17868(10) 0.0183(4) Uani 1 1 d .
N2 N -0.1408(2) 0.4094(4) 0.31375(11) 0.0228(4) Uani 1 1 d .
N4 N -0.3281(2) 1.2320(4) -0.01712(11) 0.0210(3) Uani 1 1 d .
C1 C 0.1556(2) 0.3658(5) 0.25922(13) 0.0188(4) Uani 1 1 d .
C2 C 0.3351(2) 0.2335(5) 0.27550(13) 0.0232(4) Uani 1 1 d .
H2A H 0.4148 0.2810 0.2293 0.028 Uiso 1 1 calc R
C3 C 0.3945(3) 0.0366(5) 0.35787(14) 0.0266(4) Uani 1 1 d .
H3A H 0.5157 -0.0506 0.3689 0.032 Uiso 1 1 calc R
C4 C 0.2761(3) -0.0373(5) 0.42650(14) 0.0292(5) Uani 1 1 d .
H4A H 0.3191 -0.1721 0.4838 0.035 Uiso 1 1 calc R
C5 C 0.1006(3) 0.0831(5) 0.41116(13) 0.0261(5) Uani 1 1 d .
H5A H 0.0215 0.0291 0.4569 0.031 Uiso 1 1 calc R
C6 C 0.0362(3) 0.2878(5) 0.32749(13) 0.0205(4) Uani 1 1 d .
C7 C -0.1897(2) 0.6029(5) 0.23637(13) 0.0212(4) Uani 1 1 d .
H7A H -0.3104 0.6919 0.2251 0.025 Uiso 1 1 calc R
C8 C -0.0697(2) 0.6873(4) 0.16751(12) 0.0174(4) Uani 1 1 d .
C9 C -0.1258(2) 0.9055(4) 0.08268(13) 0.0179(4) Uani 1 1 d .
H9A H -0.0398 0.9592 0.0410 0.021 Uiso 1 1 calc R
N3 N -0.28951(18) 1.0273(4) 0.06293(11) 0.0188(4) Uani 1 1 d .
H2N4 H -0.270(3) 1.215(7) -0.0709(15) 0.029(6) Uiso 1 1 d .
H1N4 H -0.454(3) 1.292(6) -0.0367(15) 0.035(6) Uiso 1 1 d .

loop_
_atom_site_aniso_label
_atom_site_aniso_U_11
_atom_site_aniso_U_22
_atom_site_aniso_U_33
_atom_site_aniso_U_23
_atom_site_aniso_U_13
_atom_site_aniso_U_12
N1 0.0211(7) 0.0176(9) 0.0162(7) -0.0014(7) 0.0047(5) -0.0030(7)
N2 0.0293(8) 0.0230(10) 0.0178(7) -0.0016(7) 0.0090(6) -0.0031(7)
N4 0.0185(7) 0.0232(9) 0.0212(7) 0.0010(7) 0.0044(6) 0.0032(7)
C1 0.0239(8) 0.0157(10) 0.0150(8) -0.0023(8) 0.0015(6) -0.0035(8)
C2 0.0249(8) 0.0214(10) 0.0219(8) -0.0018(9) 0.0029(6) -0.0029(9)
C3 0.0277(9) 0.0226(11) 0.0251(9) -0.0039(9) -0.0026(7) -0.0006(9)
C4 0.0433(11) 0.0222(12) 0.0176(9) 0.0020(8) -0.0018(7) -0.0006(10)
C5 0.0399(10) 0.0214(12) 0.0170(8) -0.0014(9) 0.0070(7) -0.0053(10)
C6 0.0274(8) 0.0185(12) 0.0148(8) -0.0033(7) 0.0036(6) -0.0041(8)
C7 0.0216(8) 0.0229(12) 0.0196(8) -0.0024(8) 0.0060(6) -0.0021(8)
C8 0.0217(8) 0.0152(11) 0.0153(8) -0.0031(7) 0.0047(6) -0.0034(8)
C9 0.0194(8) 0.0178(11) 0.0175(8) -0.0017(8) 0.0068(6) -0.0032(7)
N3 0.0203(7) 0.0173(9) 0.0183(7) -0.0029(7) 0.0035(5) -0.0013(7)

loop_
_atom_type_symbol
_atom_type_description
_atom_type_scat_dispersion_real
_atom_type_scat_dispersion_imag
_atom_type_scat_source
C C 0.0033 0.0000 'International Tables Vol C Tables 4.2.6.8 and 6.1.1.4'
H H 0.0000 0.0000 'International Tables Vol C Tables 4.2.6.8 and 6.1.1.4'
N N 0.0061 0.0000 'International Tables Vol C Tables 4.2.6.8 and 6.1.1.4'

loop_
_geom_angle_atom_site_label_1
_geom_angle_atom_site_label_2
_geom_angle_atom_site_label_3
_geom_angle
C8 N1 C1 117.51(14)
C7 N2 C6 116.27(14)
N3 N4 H2N4 118.0(18)
N3 N4 H1N4 114.5(14)
H2N4 N4 H1N4 115.9(18)
N1 C1 C2 119.93(15)
N1 C1 C6 120.76(16)
C2 C1 C6 119.31(16)
C3 C2 C1 120.11(16)
C3 C2 H2A 119.9
C1 C2 H2A 119.9
C2 C3 C4 120.34(18)
C2 C3 H3A 119.8
C4 C3 H3A 119.8
C5 C4 C3 120.67(19)
C5 C4 H4A 119.7
C3 C4 H4A 119.7
C4 C5 C6 120.22(16)
C4 C5 H5A 119.9
C6 C5 H5A 119.9
N2 C6 C5 119.46(15)
N2 C6 C1 121.21(16)
C5 C6 C1 119.33(16)
N2 C7 C8 123.23(17)
N2 C7 H7A 118.4
C8 C7 H7A 118.4
N1 C8 C7 121.00(16)
N1 C8 C9 116.59(14)
C7 C8 C9 122.41(15)
N3 C9 C8 121.41(15)
N3 C9 H9A 119.3
C8 C9 H9A 119.3
C9 N3 N4 117.08(14)

loop_
_geom_bond_atom_site_label_1
_geom_bond_atom_site_label_2
_geom_bond_distance
N1 C8 1.322(2)
N1 C1 1.370(2)
N2 C7 1.309(3)
N2 C6 1.379(2)
N4 N3 1.363(2)
N4 H2N4 0.90(2)
N4 H1N4 0.93(2)
C1 C2 1.413(3)
C1 C6 1.422(2)
C2 C3 1.372(3)
C2 H2A 0.9500
C3 C4 1.416(3)
C3 H3A 0.9500
C4 C5 1.365(3)
C4 H4A 0.9500
C5 C6 1.412(3)
C5 H5A 0.9500
C7 C8 1.439(2)
C7 H7A 0.9500
C8 C9 1.456(2)
C9 N3 1.288(2)
C9 H9A 0.9500

loop_
_geom_torsion_atom_site_label_1
_geom_torsion_atom_site_label_2
_geom_torsion_atom_site_label_3
_geom_torsion_atom_site_label_4
_geom_torsion
C8 N1 C1 C2 -179.40(17)
C8 N1 C1 C6 0.2(2)
N1 C1 C2 C3 178.27(18)
C6 C1 C2 C3 -1.4(3)
C1 C2 C3 C4 0.5(3)
C2 C3 C4 C5 0.8(3)
C3 C4 C5 C6 -1.2(3)
C7 N2 C6 C5 178.37(17)
C7 N2 C6 C1 -1.3(3)
C4 C5 C6 N2 -179.41(18)
C4 C5 C6 C1 0.3(3)
N1 C1 C6 N2 1.0(3)
C2 C1 C6 N2 -179.34(18)
N1 C1 C6 C5 -178.67(17)
C2 C1 C6 C5 1.0(3)
C6 N2 C7 C8 0.5(3)
C1 N1 C8 C7 -1.1(2)
C1 N1 C8 C9 178.95(15)
N2 C7 C8 N1 0.8(3)
N2 C7 C8 C9 -179.26(17)
N1 C8 C9 N3 177.68(17)
C7 C8 C9 N3 -2.3(3)
C8 C9 N3 N4 179.14(16)
